data_1551062
loop_
_publ_author_name
'Josey, Daniel'
'Shank, Nathaniel'
'Padgett, Clifford W.'

_publ_section_title
;
 2-Amino-5,5-dimethylthiazol-4(5<i>H</i>)-one
;
_journal_coeditor_code SJ4204
_journal_issue 5
_journal_name_full IUCrData
_journal_page_first x190613
_journal_paper_doi 10.1107/S2414314619006138
_journal_volume 4
_journal_year 2019
_chemical_formula_iupac 'C5 H8 N2 O S'
_chemical_formula_moiety 'C5 H8 N2 O S'
_chemical_formula_sum 'C5 H8 N2 O S'
_chemical_formula_weight 144.19
_chemical_name_systematic
;
2-Amino-5,5-dimethylthiazol-4(5<i>H</i>)-one
;
_space_group_crystal_system monoclinic
_space_group_IT_number 14
_space_group_name_Hall '-P 2yn'
_space_group_name_H-M_alt 'P 1 21/n 1'
_symmetry_space_group_name_Hall '-P 2yn'
_symmetry_space_group_name_H-M 'P 1 21/n 1'
_atom_sites_solution_hydrogens mixed
_atom_sites_solution_primary dual
_audit_creation_method
;
Olex2 1.2
(compiled 2018.05.29 svn.r3508 for OlexSys, GUI svn.r5506)
;
_cell_angle_alpha 90.0
_cell_angle_beta 98.888(11)
_cell_angle_gamma 90
_cell_formula_units_Z 4
_cell_length_a 6.9440(8)
_cell_length_b 12.1354(16)
_cell_length_c 8.8283(11)
_cell_measurement_reflns_used 1205
_cell_measurement_temperature 173
_cell_measurement_theta_max 26.0030
_cell_measurement_theta_min 2.8550
_cell_volume 735.01(16)
_computing_cell_refinement
;
CrysAlis PRO (Rigaku OD, 2018)
;
_computing_data_collection
;
CrysAlis PRO (Rigaku OD, 2018)
;
_computing_data_reduction
;
CrysAlis PRO (Rigaku OD, 2018)
;
_computing_molecular_graphics
;
<i>OLEX2</i> (Dolomanov <i>et al.</i>,  2009)
;
_computing_publication_material
;
<i>OLEX2</i> (Dolomanov <i>et al.</i>,  2009)
;
_computing_structure_refinement
;
SHELXL2018 (Sheldrick, 2015b)
;
_computing_structure_solution
;
SHELXT (Sheldrick, 2015a)
;
_diffrn_ambient_temperature 173
_diffrn_detector 'Rigaku XtaLAB area detector'
_diffrn_detector_area_resol_mean 13.6612
_diffrn_measured_fraction_theta_full 1.000
_diffrn_measured_fraction_theta_max 1.000
_diffrn_measurement_device 'two-circle diffractometer'
_diffrn_measurement_device_type 'Rigaku XtaLAB mini CCD'
_diffrn_measurement_method '\w scans'
_diffrn_radiation_monochromator 'Graphite Monochromator'
_diffrn_radiation_probe x-ray
_diffrn_radiation_type MoK\a
_diffrn_radiation_wavelength 0.71073
_diffrn_reflns_av_R_equivalents 0.0553
_diffrn_reflns_av_unetI/netI 0.0638
_diffrn_reflns_limit_h_max 8
_diffrn_reflns_limit_h_min -8
_diffrn_reflns_limit_k_max 15
_diffrn_reflns_limit_k_min -14
_diffrn_reflns_limit_l_max 10
_diffrn_reflns_limit_l_min -11
_diffrn_reflns_number 5107
_diffrn_reflns_theta_full 25.242
_diffrn_reflns_theta_max 27.480
_diffrn_reflns_theta_min 2.876
_diffrn_source 'fine-focus sealed X-ray tube'
_exptl_absorpt_coefficient_mu 0.363
_exptl_absorpt_correction_T_max 1.00000
_exptl_absorpt_correction_T_min 0.49661
_exptl_absorpt_correction_type multi-scan
_exptl_absorpt_process_details
;
(CrysAlis PRO; Rigaku OD, 2018)
;
_exptl_crystal_colour 'clear bluish violet'
_exptl_crystal_density_diffrn 1.303
_exptl_crystal_description prism
_exptl_crystal_F_000 304
_exptl_crystal_size_max 0.2
_exptl_crystal_size_mid 0.2
_exptl_crystal_size_min 0.05
_refine_diff_density_max 0.261
_refine_diff_density_min -0.353
_refine_ls_extinction_method none
_refine_ls_goodness_of_fit_ref 1.082
_refine_ls_hydrogen_treatment mixed
_refine_ls_matrix_type full
_refine_ls_number_parameters 92
_refine_ls_number_reflns 1681
_refine_ls_number_restraints 0
_refine_ls_restrained_S_all 1.082
_refine_ls_R_factor_all 0.0857
_refine_ls_R_factor_gt 0.0509
_refine_ls_shift/su_max 0.000
_refine_ls_shift/su_mean 0.000
_refine_ls_structure_factor_coef Fsqd
_refine_ls_weighting_details 'w=1/[\s^2^(Fo^2^)+(0.0472P)^2^+0.1833P] where P=(Fo^2^+2Fc^2^)/3'
_refine_ls_weighting_scheme calc
_refine_ls_wR_factor_gt 0.1106
_refine_ls_wR_factor_ref 0.1417
_reflns_number_gt 1126
_reflns_number_total 1681
_reflns_threshold_expression 'I > 2\s(I)'
_cod_data_source_file sj4204sup1.cif
_cod_data_source_block I
_cod_database_code 1551062
_shelx_space_group_comment
;
The symmetry employed for this shelxl refinement is uniquely defined
by the following loop, which should always be used as a source of
symmetry information in preference to the above space-group names.
They are only intended as comments.
;
_shelx_estimated_absorpt_t_min 0.931
_shelx_estimated_absorpt_t_max 0.982

loop_
_space_group_symop_operation_xyz
'x, y, z'
'-x+1/2, y+1/2, -z+1/2'
'-x, -y, -z'
'x-1/2, -y-1/2, z-1/2'

loop_
_atom_site_type_symbol
_atom_site_label
_atom_site_fract_x
_atom_site_fract_y
_atom_site_fract_z
_atom_site_U_iso_or_equiv
_atom_site_adp_type
_atom_site_calc_flag
_atom_site_occupancy
S S1 0.65626(10) 0.33147(7) 0.36674(8) 0.0466(3) Uani d 1
N N1 0.4105(3) 0.42897(19) 0.1509(3) 0.0397(6) Uani d 1
C C1 0.5978(4) 0.4149(2) 0.2050(3) 0.0359(6) Uani d 1
O O1 0.1162(3) 0.3771(2) 0.2117(3) 0.0605(7) Uani d 1
N N2 0.7350(4) 0.4625(2) 0.1419(3) 0.0448(6) Uani d 1
C C2 0.2946(4) 0.3738(2) 0.2359(3) 0.0406(7) Uani d 1
C C3 0.3980(4) 0.3023(2) 0.3668(3) 0.0399(7) Uani d 1
C C4 0.3565(5) 0.1815(2) 0.3269(4) 0.0562(9) Uani d 1
H H4A 0.397060 0.164898 0.227865 0.084 Uiso calc 1
H H4B 0.216548 0.167200 0.320696 0.084 Uiso calc 1
H H4C 0.429051 0.134683 0.406444 0.084 Uiso calc 1
C C5 0.3337(5) 0.3342(3) 0.5181(4) 0.0555(9) Uani d 1
H H5A 0.399628 0.286989 0.600194 0.083 Uiso calc 1
H H5B 0.192333 0.324760 0.510091 0.083 Uiso calc 1
H H5C 0.367769 0.411367 0.541405 0.083 Uiso calc 1
H H2A 0.868(5) 0.453(3) 0.170(4) 0.063(10) Uiso d 1
H H2B 0.695(5) 0.507(3) 0.047(4) 0.076(11) Uiso d 1

loop_
_atom_site_aniso_label
_atom_site_aniso_U_11
_atom_site_aniso_U_22
_atom_site_aniso_U_33
_atom_site_aniso_U_12
_atom_site_aniso_U_13
_atom_site_aniso_U_23
S1 0.0359(4) 0.0617(5) 0.0390(4) 0.0048(3) -0.0043(3) 0.0136(3)
N1 0.0319(12) 0.0451(14) 0.0409(13) 0.0031(10) 0.0019(10) 0.0083(11)
C1 0.0335(14) 0.0413(15) 0.0316(14) 0.0046(12) 0.0005(11) -0.0018(12)
O1 0.0305(11) 0.0752(16) 0.0729(16) 0.0014(10) -0.0013(11) 0.0222(13)
N2 0.0330(13) 0.0560(16) 0.0448(15) 0.0043(12) 0.0040(11) 0.0109(12)
C2 0.0324(14) 0.0459(16) 0.0412(16) 0.0017(13) -0.0016(12) 0.0046(13)
C3 0.0384(15) 0.0439(16) 0.0357(15) 0.0008(12) -0.0002(12) 0.0068(12)
C4 0.069(2) 0.0455(19) 0.0498(19) -0.0033(16) -0.0033(17) 0.0058(14)
C5 0.063(2) 0.063(2) 0.0428(18) 0.0042(17) 0.0143(16) 0.0013(15)

loop_
_atom_type_symbol
_atom_type_description
_atom_type_scat_dispersion_real
_atom_type_scat_dispersion_imag
_atom_type_scat_source
C C 0.0033 0.0016 'International Tables Vol C Tables 4.2.6.8 and 6.1.1.4'
H H 0.0000 0.0000 'International Tables Vol C Tables 4.2.6.8 and 6.1.1.4'
N N 0.0061 0.0033 'International Tables Vol C Tables 4.2.6.8 and 6.1.1.4'
O O 0.0106 0.0060 'International Tables Vol C Tables 4.2.6.8 and 6.1.1.4'
S S 0.1246 0.1234 'International Tables Vol C Tables 4.2.6.8 and 6.1.1.4'

loop_
_geom_angle_atom_site_label_1
_geom_angle_atom_site_label_2
_geom_angle_atom_site_label_3
_geom_angle
C1 S1 C3 90.49(12)
C1 N1 C2 111.7(2)
N1 C1 S1 117.4(2)
N2 C1 S1 120.7(2)
N2 C1 N1 121.8(2)
C1 N2 H2A 126(2)
C1 N2 H2B 118(2)
H2A N2 H2B 115(3)
N1 C2 C3 116.6(2)
O1 C2 N1 123.9(3)
O1 C2 C3 119.5(3)
C2 C3 S1 103.59(19)
C4 C3 S1 109.7(2)
C4 C3 C2 108.7(2)
C5 C3 S1 111.8(2)
C5 C3 C2 110.5(2)
C5 C3 C4 112.1(3)
C3 C4 H4A 109.5
C3 C4 H4B 109.5
C3 C4 H4C 109.5
H4A C4 H4B 109.5
H4A C4 H4C 109.5
H4B C4 H4C 109.5
C3 C5 H5A 109.5
C3 C5 H5B 109.5
C3 C5 H5C 109.5
H5A C5 H5B 109.5
H5A C5 H5C 109.5
H5B C5 H5C 109.5

loop_
_geom_bond_atom_site_label_1
_geom_bond_atom_site_label_2
_geom_bond_distance
S1 C1 1.746(3)
S1 C3 1.828(3)
N1 C1 1.326(3)
N1 C2 1.358(4)
C1 N2 1.310(4)
O1 C2 1.225(3)
N2 H2A 0.93(3)
N2 H2B 1.00(4)
C2 C3 1.533(4)
C3 C4 1.525(4)
C3 C5 1.522(4)
C4 H4A 0.9800
C4 H4B 0.9800
C4 H4C 0.9800
C5 H5A 0.9800
C5 H5B 0.9800
C5 H5C 0.9800

loop_
_geom_hbond_atom_site_label_D
_geom_hbond_atom_site_label_H
_geom_hbond_atom_site_label_A
_geom_hbond_site_symmetry_A
_geom_hbond_distance_DH
_geom_hbond_distance_HA
_geom_hbond_distance_DA
_geom_hbond_angle_DHA
_geom_hbond_publ_flag
N2 H2A O1 1_655 0.93(3) 1.93(4) 2.820(3) 159(3) yes
N2 H2B N1 3_665 1.00(4) 1.95(4) 2.938(3) 170(3) yes

_cod_database_fobs_code 1551062
